data_4075032
loop_
_publ_author_name
'Stapleton, Russell L.'
'Chai, Jianfang'
'Taylor, Nicholas J.'
'Collins, Scott'

_publ_section_title
;
 Ethylene Polymerization Using Discrete Nickel(II) Iminophosphonamide
 Complexes
;
_journal_issue 10
_journal_name_full Organometallics
_journal_page_first 2514
_journal_paper_doi 10.1021/om051103z
_journal_volume 25
_journal_year 2006
_chemical_formula_sum 'C42 H48 N2 Ni P2 Si2'
_chemical_formula_weight 757.65
_chemical_name_systematic
; 
 ? 
;
_space_group_IT_number 19
_symmetry_cell_setting orthorhombic
_symmetry_space_group_name_Hall 'P 2ac 2ab'
_symmetry_space_group_name_H-M 'P 21 21 21'
_atom_sites_solution_hydrogens geom
_atom_sites_solution_primary direct
_atom_sites_solution_secondary difmap
_audit_creation_method SHELXL-97
_cell_angle_alpha 90.00
_cell_angle_beta 90.00
_cell_angle_gamma 90.00
_cell_formula_units_Z 4
_cell_length_a 12.3383(8)
_cell_length_b 13.5161(9)
_cell_length_c 23.3083(15)
_cell_measurement_reflns_used 8510
_cell_measurement_temperature 150(1)
_cell_measurement_theta_max 30.00
_cell_measurement_theta_min 2.31
_cell_volume 3887.0(4)
_computing_cell_refinement SAINT
_computing_data_collection SMART
_computing_data_reduction SAINT
_computing_molecular_graphics SHELXTL
_computing_publication_material SHELXTL
_computing_structure_refinement SHELXTL
_computing_structure_solution SHELXTL
_diffrn_ambient_temperature 150(1)
_diffrn_measured_fraction_theta_full 1.000
_diffrn_measured_fraction_theta_max 1.000
_diffrn_measurement_device_type 'Bruker APEX'
_diffrn_measurement_method Omega
_diffrn_radiation_monochromator graphite
_diffrn_radiation_source 'fine-focus sealed tube'
_diffrn_radiation_type MoK\a
_diffrn_radiation_wavelength 0.71073
_diffrn_reflns_av_R_equivalents 0.0316
_diffrn_reflns_av_sigmaI/netI 0.0416
_diffrn_reflns_limit_h_max 14
_diffrn_reflns_limit_h_min -16
_diffrn_reflns_limit_k_max 17
_diffrn_reflns_limit_k_min -11
_diffrn_reflns_limit_l_max 29
_diffrn_reflns_limit_l_min -30
_diffrn_reflns_number 21869
_diffrn_reflns_theta_full 27.88
_diffrn_reflns_theta_max 27.88
_diffrn_reflns_theta_min 1.74
_exptl_absorpt_coefficient_mu 0.675
_exptl_absorpt_correction_T_max 0.857
_exptl_absorpt_correction_T_min 0.798
_exptl_absorpt_correction_type integration
_exptl_absorpt_process_details 'Face-indexed analytical'
_exptl_crystal_colour 'Orange brown'
_exptl_crystal_density_diffrn 1.295
_exptl_crystal_density_method 'not measured'
_exptl_crystal_description 'Prism fragment'
_exptl_crystal_F_000 1600
_exptl_crystal_size_max 0.34
_exptl_crystal_size_mid 0.30
_exptl_crystal_size_min 0.24
_refine_diff_density_max 0.312
_refine_diff_density_min -0.252
_refine_diff_density_rms 0.050
_refine_ls_abs_structure_details 'Flack H D (1983), Acta Cryst. A39, 876-881'
_refine_ls_abs_structure_Flack 0.016(8)
_refine_ls_extinction_method none
_refine_ls_goodness_of_fit_ref 1.301
_refine_ls_hydrogen_treatment mixed
_refine_ls_matrix_type full
_refine_ls_number_parameters 448
_refine_ls_number_reflns 9250
_refine_ls_number_restraints 0
_refine_ls_restrained_S_all 1.301
_refine_ls_R_factor_all 0.0353
_refine_ls_R_factor_gt 0.0311
_refine_ls_shift/su_max 0.002
_refine_ls_shift/su_mean 0.000
_refine_ls_structure_factor_coef Fsqd
_refine_ls_weighting_details 'calc w=1/[\s^2^(Fo^2^)+(0.0100P)^2^+0.0000P] where P=(Fo^2^+2Fc^2^)/3'
_refine_ls_weighting_scheme calc
_refine_ls_wR_factor_gt 0.0539
_refine_ls_wR_factor_ref 0.0546
_reflns_number_gt 8421
_reflns_number_total 9250
_reflns_threshold_expression >2sigma(I)
_cod_data_source_file om051103zsi20051230_021315.cif
_cod_data_source_block ni1152m
_cod_depositor_comments
;
The following automatic conversions were performed:

'_symmetry_cell_setting' value 'Orthorhombic' changed to
'orthorhombic' according to
/home/saulius/struct/CIF-dictionaries/cif_core.dic dictionary named
'cif_core.dic' version 2.4.1 from
2010-06-29.

'_exptl_absorpt_correction_type' value 'Integration'
changed to 'integration' according to
/home/saulius/struct/CIF-dictionaries/cif_core.dic dictionary named
'cif_core.dic' version 2.4.1 from 2010-06-29.

Automatic conversion script
Id: cif_fix_values 1715 2011-07-08 13:25:40Z adriana 
;
_cod_original_sg_symbol_H-M P2(1)2(1)2(1)
_cod_database_code 4075032

loop_
_symmetry_equiv_pos_as_xyz
'x, y, z'
'-x+1/2, -y, z+1/2'
'-x, y+1/2, -z+1/2'
'x+1/2, -y+1/2, -z'

loop_
_atom_site_label
_atom_site_type_symbol
_atom_site_fract_x
_atom_site_fract_y
_atom_site_fract_z
_atom_site_U_iso_or_equiv
_atom_site_adp_type
_atom_site_occupancy
_atom_site_symmetry_multiplicity
_atom_site_calc_flag
_atom_site_refinement_flags
Ni1 Ni 0.762283(18) 0.909409(16) 0.997007(9) 0.01811(6) Uani 1 1 d .
P1 P 0.76740(4) 1.01312(4) 1.089305(18) 0.02031(11) Uani 1 1 d .
P2 P 0.77113(4) 0.92791(4) 0.905202(18) 0.01914(11) Uani 1 1 d .
Si1 Si 0.74716(4) 1.17495(4) 1.00459(2) 0.02161(11) Uani 1 1 d .
Si2 Si 0.74772(5) 0.80237(4) 1.131266(19) 0.02305(12) Uani 1 1 d .
N1 N 0.77015(13) 1.05346(11) 1.02484(5) 0.0202(3) Uani 1 1 d .
N2 N 0.75498(13) 0.89637(10) 1.08136(5) 0.0195(3) Uani 1 1 d .
C1 C 0.76423(16) 0.77168(13) 0.98433(6) 0.0210(4) Uani 1 1 d .
C2 C 0.85794(17) 0.71781(17) 0.99411(8) 0.0312(5) Uani 1 1 d .
H2 H 0.9220 0.7510 1.0060 0.037 Uiso 1 1 calc R
C3 C 0.8593(2) 0.6154(2) 0.98672(9) 0.0454(7) Uani 1 1 d .
H3 H 0.9240 0.5793 0.9939 0.054 Uiso 1 1 calc R
C4 C 0.7668(3) 0.56596(17) 0.96893(8) 0.0512(7) Uani 1 1 d .
H4 H 0.7679 0.4961 0.9643 0.061 Uiso 1 1 calc R
C5 C 0.6745(2) 0.61775(18) 0.95802(9) 0.0420(6) Uani 1 1 d .
H5 H 0.6112 0.5844 0.9452 0.050 Uiso 1 1 calc R
C6 C 0.67343(19) 0.71972(17) 0.96582(8) 0.0298(5) Uani 1 1 d .
H6 H 0.6085 0.7551 0.9583 0.036 Uiso 1 1 calc R
C7 C 0.82398(17) 1.21222(15) 0.93949(8) 0.0277(5) Uani 1 1 d .
H7X H 0.9018 1.2038 0.9464 0.042 Uiso 1 1 calc R
H7Y H 0.8088 1.2817 0.9307 0.042 Uiso 1 1 calc R
H7Z H 0.8019 1.1707 0.9070 0.042 Uiso 1 1 calc R
C8 C 0.60023(15) 1.19957(16) 0.99287(9) 0.0343(5) Uani 1 1 d .
H8X H 0.5760 1.1651 0.9582 0.052 Uiso 1 1 calc R
H8Y H 0.5886 1.2709 0.9883 0.052 Uiso 1 1 calc R
H8Z H 0.5588 1.1756 1.0259 0.052 Uiso 1 1 calc R
C9 C 0.79449(17) 1.26476(15) 1.06041(8) 0.0303(5) Uani 1 1 d .
H9X H 0.7497 1.2579 1.0949 0.045 Uiso 1 1 calc R
H9Y H 0.7881 1.3323 1.0455 0.045 Uiso 1 1 calc R
H9Z H 0.8704 1.2510 1.0700 0.045 Uiso 1 1 calc R
C10 C 0.6639(2) 0.69714(17) 1.10694(8) 0.0405(6) Uani 1 1 d .
H10X H 0.6003 0.7221 1.0863 0.061 Uiso 1 1 calc R
H10Y H 0.6401 0.6586 1.1403 0.061 Uiso 1 1 calc R
H10Z H 0.7067 0.6549 1.0814 0.061 Uiso 1 1 calc R
C11 C 0.68121(18) 0.84465(17) 1.19925(8) 0.0314(5) Uani 1 1 d .
H11X H 0.7197 0.9026 1.2143 0.047 Uiso 1 1 calc R
H11Y H 0.6836 0.7912 1.2276 0.047 Uiso 1 1 calc R
H11Z H 0.6056 0.8623 1.1914 0.047 Uiso 1 1 calc R
C12 C 0.88598(19) 0.7569(2) 1.15045(9) 0.0438(7) Uani 1 1 d .
H12X H 0.9231 0.7338 1.1158 0.066 Uiso 1 1 calc R
H12Y H 0.8798 0.7021 1.1778 0.066 Uiso 1 1 calc R
H12Z H 0.9276 0.8108 1.1679 0.066 Uiso 1 1 calc R
C13 C 0.65468(16) 1.06361(16) 1.12998(8) 0.0225(5) Uani 1 1 d .
C14 C 0.66212(19) 1.13719(16) 1.17193(8) 0.0299(5) Uani 1 1 d .
H14 H 0.7312 1.1617 1.1830 0.036 Uiso 1 1 calc R
C15 C 0.5696(2) 1.17462(18) 1.19743(9) 0.0394(6) Uani 1 1 d .
H15 H 0.5757 1.2233 1.2267 0.047 Uiso 1 1 calc R
C16 C 0.4690(2) 1.14184(19) 1.18074(10) 0.0399(6) Uani 1 1 d .
H16 H 0.4057 1.1693 1.1976 0.048 Uiso 1 1 calc R
C17 C 0.45984(18) 1.06934(19) 1.13958(9) 0.0345(6) Uani 1 1 d .
H17 H 0.3903 1.0464 1.1283 0.041 Uiso 1 1 calc R
C18 C 0.55167(17) 1.03007(16) 1.11476(8) 0.0271(5) Uani 1 1 d .
H18 H 0.5447 0.9793 1.0868 0.033 Uiso 1 1 calc R
C19 C 0.89015(16) 1.04686(16) 1.12843(8) 0.0225(5) Uani 1 1 d .
C20 C 0.97917(16) 1.08008(16) 1.09789(8) 0.0269(5) Uani 1 1 d .
H20 H 0.9736 1.0881 1.0575 0.032 Uiso 1 1 calc R
C21 C 1.07626(17) 1.10189(18) 1.12502(10) 0.0344(6) Uani 1 1 d .
H21 H 1.1364 1.1249 1.1033 0.041 Uiso 1 1 calc R
C22 C 1.08529(18) 1.09014(18) 1.18326(9) 0.0353(5) Uani 1 1 d .
H22 H 1.1518 1.1050 1.2019 0.042 Uiso 1 1 calc R
C23 C 0.9987(2) 1.05700(18) 1.21459(9) 0.0397(6) Uani 1 1 d .
H23 H 1.0051 1.0492 1.2549 0.048 Uiso 1 1 calc R
C24 C 0.90132(19) 1.03477(17) 1.18744(8) 0.0334(6) Uani 1 1 d .
H24 H 0.8418 1.0111 1.2094 0.040 Uiso 1 1 calc R
C25 C 0.76319(17) 0.82088(13) 0.85700(7) 0.0196(4) Uani 1 1 d .
C26 C 0.67142(17) 0.79878(17) 0.82503(8) 0.0286(5) Uani 1 1 d .
H26 H 0.6112 0.8425 0.8255 0.034 Uiso 1 1 calc R
C27 C 0.66745(19) 0.71297(19) 0.79241(9) 0.0372(6) Uani 1 1 d .
H27 H 0.6045 0.6986 0.7705 0.045 Uiso 1 1 calc R
C28 C 0.75320(19) 0.64900(15) 0.79157(8) 0.0348(5) Uani 1 1 d .
H28 H 0.7493 0.5897 0.7698 0.042 Uiso 1 1 calc R
C29 C 0.84551(17) 0.67092(17) 0.82256(8) 0.0294(5) Uani 1 1 d .
H29 H 0.9056 0.6270 0.8217 0.035 Uiso 1 1 calc R
C30 C 0.85052(16) 0.75644(16) 0.85477(8) 0.0239(5) Uani 1 1 d .
H30 H 0.9146 0.7713 0.8757 0.029 Uiso 1 1 calc R
C31 C 0.89905(16) 0.98287(15) 0.88245(8) 0.0203(4) Uani 1 1 d .
C32 C 0.92615(17) 0.99407(16) 0.82462(8) 0.0270(5) Uani 1 1 d .
H32 H 0.8769 0.9730 0.7958 0.032 Uiso 1 1 calc R
C33 C 1.02392(18) 1.03549(17) 0.80928(9) 0.0326(6) Uani 1 1 d .
H33 H 1.0412 1.0444 0.7699 0.039 Uiso 1 1 calc R
C34 C 1.09677(17) 1.06409(17) 0.85105(9) 0.0324(5) Uani 1 1 d .
H34 H 1.1635 1.0940 0.8404 0.039 Uiso 1 1 calc R
C35 C 1.07291(16) 1.04932(16) 0.90824(9) 0.0292(5) Uani 1 1 d .
H35 H 1.1242 1.0669 0.9369 0.035 Uiso 1 1 calc R
C36 C 0.97399(16) 1.00885(16) 0.92378(8) 0.0254(5) Uani 1 1 d .
H36 H 0.9576 0.9989 0.9632 0.030 Uiso 1 1 calc R
C37 C 0.65962(16) 1.00467(16) 0.87869(8) 0.0224(5) Uani 1 1 d .
C38 C 0.55759(16) 0.98358(17) 0.90099(8) 0.0278(5) Uani 1 1 d .
H38 H 0.5503 0.9336 0.9294 0.033 Uiso 1 1 calc R
C39 C 0.46697(18) 1.03398(18) 0.88261(9) 0.0355(6) Uani 1 1 d .
H39 H 0.3976 1.0176 0.8976 0.043 Uiso 1 1 calc R
C40 C 0.47715(18) 1.10792(18) 0.84258(9) 0.0351(6) Uani 1 1 d .
H40 H 0.4149 1.1435 0.8303 0.042 Uiso 1 1 calc R
C41 C 0.57768(19) 1.13057(17) 0.82018(9) 0.0342(6) Uani 1 1 d .
H41 H 0.5845 1.1822 0.7928 0.041 Uiso 1 1 calc R
C42 C 0.66873(17) 1.07841(16) 0.83751(7) 0.0255(5) Uani 1 1 d .
H42 H 0.7374 1.0931 0.8212 0.031 Uiso 1 1 calc R

loop_
_atom_site_aniso_label
_atom_site_aniso_U_11
_atom_site_aniso_U_22
_atom_site_aniso_U_33
_atom_site_aniso_U_23
_atom_site_aniso_U_13
_atom_site_aniso_U_12
Ni1 0.02118(11) 0.01767(12) 0.01548(10) -0.00074(9) 0.00028(11) -0.00037(11)
P1 0.0257(3) 0.0190(3) 0.0162(2) -0.00105(18) -0.0006(2) -0.0013(2)
P2 0.0210(3) 0.0201(3) 0.0163(2) -0.00068(19) -0.0005(2) 0.0001(2)
Si1 0.0254(3) 0.0183(2) 0.0212(2) 0.0005(2) -0.0003(3) 0.0005(2)
Si2 0.0290(3) 0.0210(3) 0.0191(2) 0.0020(2) 0.0027(3) 0.0006(3)
N1 0.0260(9) 0.0176(8) 0.0169(7) 0.0003(6) 0.0001(7) -0.0008(8)
N2 0.0259(9) 0.0171(8) 0.0156(6) 0.0002(6) 0.0016(7) 0.0005(8)
C1 0.0284(10) 0.0200(10) 0.0145(8) -0.0003(7) 0.0023(8) -0.0013(10)
C2 0.0391(12) 0.0362(14) 0.0182(10) -0.0021(10) -0.0008(10) 0.0092(10)
C3 0.0701(18) 0.0419(17) 0.0240(12) 0.0037(11) 0.0058(12) 0.0268(14)
C4 0.103(2) 0.0243(13) 0.0264(11) -0.0026(9) 0.0075(15) 0.0013(18)
C5 0.0659(17) 0.0303(15) 0.0297(12) -0.0051(11) 0.0055(12) -0.0148(13)
C6 0.0375(13) 0.0283(13) 0.0236(11) -0.0021(9) 0.0040(9) -0.0052(11)
C7 0.0344(12) 0.0225(12) 0.0263(10) 0.0019(9) 0.0004(9) -0.0017(10)
C8 0.0318(11) 0.0294(13) 0.0419(13) 0.0041(11) -0.0007(11) 0.0049(10)
C9 0.0373(13) 0.0211(12) 0.0325(11) -0.0017(9) -0.0014(9) 0.0013(10)
C10 0.0606(16) 0.0321(14) 0.0290(12) 0.0000(10) 0.0137(11) -0.0163(13)
C11 0.0397(13) 0.0311(13) 0.0234(10) 0.0037(9) 0.0059(10) -0.0050(11)
C12 0.0470(15) 0.0513(18) 0.0332(13) 0.0074(12) -0.0008(11) 0.0183(14)
C13 0.0296(11) 0.0211(12) 0.0167(9) 0.0015(8) 0.0034(8) 0.0011(10)
C14 0.0406(13) 0.0275(13) 0.0215(10) -0.0013(9) 0.0025(10) -0.0006(11)
C15 0.0563(17) 0.0337(15) 0.0282(12) -0.0080(11) 0.0126(11) 0.0021(13)
C16 0.0466(16) 0.0367(16) 0.0365(13) 0.0016(11) 0.0183(12) 0.0095(12)
C17 0.0300(12) 0.0379(16) 0.0357(13) 0.0067(11) 0.0031(10) 0.0035(11)
C18 0.0343(13) 0.0244(13) 0.0226(11) -0.0002(9) -0.0005(9) 0.0019(10)
C19 0.0265(11) 0.0193(12) 0.0218(10) -0.0024(9) -0.0039(9) -0.0012(9)
C20 0.0275(11) 0.0272(12) 0.0261(10) -0.0044(10) -0.0017(9) 0.0035(10)
C21 0.0246(12) 0.0370(16) 0.0416(13) -0.0028(11) 0.0011(10) 0.0009(11)
C22 0.0337(13) 0.0289(14) 0.0433(13) -0.0002(12) -0.0142(11) -0.0001(12)
C23 0.0490(15) 0.0400(16) 0.0300(12) 0.0053(11) -0.0138(11) -0.0064(13)
C24 0.0378(14) 0.0388(15) 0.0234(11) 0.0072(10) -0.0056(10) -0.0110(11)
C25 0.0238(10) 0.0201(10) 0.0149(8) -0.0024(7) 0.0024(8) -0.0035(10)
C26 0.0261(11) 0.0345(14) 0.0252(10) -0.0059(10) -0.0021(9) 0.0051(10)
C27 0.0297(12) 0.0496(17) 0.0323(12) -0.0181(11) -0.0047(10) -0.0071(12)
C28 0.0428(14) 0.0310(12) 0.0304(10) -0.0129(9) 0.0080(11) -0.0084(13)
C29 0.0329(12) 0.0262(13) 0.0292(11) -0.0021(10) 0.0074(10) 0.0021(10)
C30 0.0238(11) 0.0271(13) 0.0207(10) -0.0009(9) 0.0014(9) 0.0007(10)
C31 0.0223(11) 0.0185(11) 0.0202(10) 0.0013(8) 0.0024(8) -0.0006(9)
C32 0.0294(12) 0.0295(13) 0.0221(10) 0.0016(9) -0.0026(9) -0.0039(10)
C33 0.0355(13) 0.0350(15) 0.0273(11) 0.0071(10) 0.0081(10) -0.0026(11)
C34 0.0246(11) 0.0293(14) 0.0434(13) 0.0031(11) 0.0079(10) -0.0060(10)
C35 0.0236(11) 0.0277(13) 0.0363(12) -0.0071(10) -0.0024(10) -0.0022(10)
C36 0.0275(11) 0.0269(13) 0.0217(10) -0.0040(9) 0.0005(9) 0.0001(10)
C37 0.0270(11) 0.0239(12) 0.0163(9) -0.0046(8) -0.0033(9) 0.0044(10)
C38 0.0274(12) 0.0332(14) 0.0230(11) 0.0014(10) 0.0008(9) 0.0051(10)
C39 0.0279(13) 0.0471(17) 0.0315(12) -0.0089(11) 0.0001(10) 0.0110(11)
C40 0.0346(13) 0.0431(16) 0.0275(12) -0.0057(11) -0.0092(10) 0.0183(12)
C41 0.0480(15) 0.0324(14) 0.0222(11) 0.0018(9) -0.0076(11) 0.0097(12)
C42 0.0293(11) 0.0265(12) 0.0206(10) -0.0026(9) -0.0040(8) 0.0020(10)

loop_
_atom_type_symbol
_atom_type_description
_atom_type_scat_dispersion_real
_atom_type_scat_dispersion_imag
_atom_type_scat_source
C C 0.0033 0.0016 'International Tables Vol C Tables 4.2.6.8 and 6.1.1.4'
H H 0.0000 0.0000 'International Tables Vol C Tables 4.2.6.8 and 6.1.1.4'
N N 0.0061 0.0033 'International Tables Vol C Tables 4.2.6.8 and 6.1.1.4'
Si Si 0.0817 0.0704 'International Tables Vol C Tables 4.2.6.8 and 6.1.1.4'
P P 0.1023 0.0942 'International Tables Vol C Tables 4.2.6.8 and 6.1.1.4'
Ni Ni 0.3393 1.1124 'International Tables Vol C Tables 4.2.6.8 and 6.1.1.4'

loop_
_geom_angle_atom_site_label_1
_geom_angle_atom_site_label_2
_geom_angle_atom_site_label_3
_geom_angle
C1 Ni1 N2 93.93(6)
C1 Ni1 N1 169.99(6)
N2 Ni1 N1 76.85(5)
C1 Ni1 P2 87.61(5)
N2 Ni1 P2 178.43(5)
N1 Ni1 P2 101.59(4)
C1 Ni1 P1 132.06(5)
N2 Ni1 P1 38.41(4)
N1 Ni1 P1 38.48(4)
P2 Ni1 P1 140.03(2)
N2 P1 N1 103.31(7)
N2 P1 C13 111.01(9)
N1 P1 C13 112.25(9)
N2 P1 C19 112.61(9)
N1 P1 C19 111.51(9)
C13 P1 C19 106.30(9)
N2 P1 Ni1 50.28(5)
N1 P1 Ni1 53.09(5)
C13 P1 Ni1 128.57(7)
C19 P1 Ni1 125.11(7)
C31 P2 C37 108.75(10)
C31 P2 C25 100.92(9)
C37 P2 C25 101.54(9)
C31 P2 Ni1 112.31(6)
C37 P2 Ni1 111.26(6)
C25 P2 Ni1 120.89(6)
N1 Si1 C7 113.32(9)
N1 Si1 C8 111.63(9)
C7 Si1 C8 109.15(10)
N1 Si1 C9 111.97(8)
C7 Si1 C9 103.44(9)
C8 Si1 C9 106.83(10)
N2 Si2 C10 112.90(9)
N2 Si2 C12 110.89(10)
C10 Si2 C12 109.35(12)
N2 Si2 C11 111.61(9)
C10 Si2 C11 104.42(10)
C12 Si2 C11 107.33(10)
P1 N1 Si1 125.17(9)
P1 N1 Ni1 88.43(7)
Si1 N1 Ni1 143.59(8)
P1 N2 Si2 130.92(8)
P1 N2 Ni1 91.31(6)
Si2 N2 Ni1 137.65(8)
C2 C1 C6 117.25(19)
C2 C1 Ni1 120.26(16)
C6 C1 Ni1 122.48(16)
C1 C2 C3 120.7(2)
C4 C3 C2 120.4(2)
C5 C4 C3 119.8(2)
C4 C5 C6 119.5(3)
C5 C6 C1 122.3(2)
C18 C13 C14 118.0(2)
C18 C13 P1 116.28(16)
C14 C13 P1 125.60(17)
C15 C14 C13 120.4(2)
C16 C15 C14 120.4(2)
C15 C16 C17 120.1(2)
C16 C17 C18 120.0(2)
C17 C18 C13 121.1(2)
C20 C19 C24 117.89(19)
C20 C19 P1 118.85(15)
C24 C19 P1 123.12(17)
C19 C20 C21 121.35(19)
C22 C21 C20 119.8(2)
C23 C22 C21 120.2(2)
C22 C23 C24 120.1(2)
C23 C24 C19 120.7(2)
C30 C25 C26 118.59(17)
C30 C25 P2 118.49(15)
C26 C25 P2 122.83(16)
C27 C26 C25 120.2(2)
C28 C27 C26 120.6(2)
C27 C28 C29 119.69(19)
C30 C29 C28 120.1(2)
C29 C30 C25 120.79(19)
C36 C31 C32 119.03(18)
C36 C31 P2 118.71(15)
C32 C31 P2 122.14(16)
C33 C32 C31 120.28(19)
C32 C33 C34 120.08(19)
C35 C34 C33 120.1(2)
C34 C35 C36 119.84(19)
C31 C36 C35 120.52(19)
C42 C37 C38 118.59(19)
C42 C37 P2 125.42(16)
C38 C37 P2 115.96(16)
C39 C38 C37 121.1(2)
C40 C39 C38 119.8(2)
C39 C40 C41 120.0(2)
C40 C41 C42 120.3(2)
C41 C42 C37 120.1(2)

loop_
_geom_bond_atom_site_label_1
_geom_bond_atom_site_label_2
_geom_bond_distance
Ni1 C1 1.8850(18)
Ni1 N2 1.9761(13)
Ni1 N1 2.0545(15)
Ni1 P2 2.1571(5)
Ni1 P1 2.5685(5)
P1 N2 1.5962(15)
P1 N1 1.5989(14)
P1 C13 1.816(2)
P1 C19 1.826(2)
P2 C31 1.823(2)
P2 C37 1.831(2)
P2 C25 1.8342(17)
Si1 N1 1.7319(16)
Si1 C7 1.8585(19)
Si1 C8 1.863(2)
Si1 C9 1.873(2)
Si2 N2 1.7249(14)
Si2 C10 1.848(2)
Si2 C12 1.868(2)
Si2 C11 1.8736(19)
C1 C2 1.385(3)
C1 C6 1.391(3)
C2 C3 1.396(3)
C3 C4 1.385(4)
C4 C5 1.361(4)
C5 C6 1.390(3)
C13 C18 1.395(3)
C13 C14 1.398(3)
C14 C15 1.383(3)
C15 C16 1.375(3)
C16 C17 1.376(3)
C17 C18 1.379(3)
C19 C20 1.384(3)
C19 C24 1.392(3)
C20 C21 1.386(3)
C21 C22 1.371(3)
C22 C23 1.369(3)
C23 C24 1.391(3)
C25 C30 1.386(3)
C25 C26 1.388(3)
C26 C27 1.388(3)
C27 C28 1.367(3)
C28 C29 1.381(3)
C29 C30 1.380(3)
C31 C36 1.381(3)
C31 C32 1.397(3)
C32 C33 1.377(3)
C33 C34 1.380(3)
C34 C35 1.380(3)
C35 C36 1.386(3)
C37 C42 1.388(3)
C37 C38 1.392(3)
C38 C39 1.378(3)
C39 C40 1.373(3)
C40 C41 1.380(3)
C41 C42 1.386(3)
